data_8100882
loop_
_publ_author_name
'Kempe, Rhett'
'Spannenberg, Anke'
'Drexler, Hans-Joachim'
'Heller, Detlef'

_publ_section_title
;
Crystal structure of 1,2-bis(dicyclohexylphosphino)-ethane rhodium
(I)-norborna-2,5-diene tetrafluoroborate, C~33~H~56~BF~4~P~2~Rh and 
of 1,2-bis(dicyclohexylphosphino)-ethane rhodium(I)-(Z,Z)-cycloocta-
1,5-diene tetrafluoroborate, C~34~H~60~BF~4~P~2~Rh &#x00B7; 1/2CH~3~OH
;
_journal_issue 1
_journal_name_full 'Zeitschrift f\"ur Kristallographie - New Crystal Structures'
_journal_page_first 165
_journal_page_last 168
_journal_volume 216
_journal_year 2001
_chemical_formula_sum 'C34.5 H62 B F4 O0.5 P2 Rh'
_chemical_formula_weight 736.50
_space_group_IT_number 14
_symmetry_cell_setting monoclinic
_symmetry_space_group_name_Hall '-P 2ybc'
_symmetry_space_group_name_H-M 'P 1 21/c 1'
_cell_angle_alpha 90.00
_cell_angle_beta 114.51(3)
_cell_angle_gamma 90.00
_cell_formula_units_Z 4
_cell_length_a 20.009(4)
_cell_length_b 10.335(2)
_cell_length_c 19.638(4)
_cell_measurement_temperature 200(2)
_cell_volume 3695.1(13)
_diffrn_ambient_temperature 200(2)
_exptl_crystal_density_diffrn 1.324
_refine_ls_R_factor_obs 0.0463
_refine_ls_wR_factor_obs 0.1129
_cod_depositor_comments
;
 Marking attached hydrogen atoms.

 Antanas Vaitkus,
 2017-07-12

The following automatic conversions were performed:
'_symmetry_cell_setting' value 'Monoclinic' changed to 'monoclinic'
according to '/home/saulius/struct/CIF-dictionaries/cif_core.dic'
dictionary named 'cif_core.dic' version 2.4.1 from 2010-06-29.

Automatic conversion script
Id: cif_fix_enum 1527 2010-12-29 10:47:43Z saulius 
;
_cod_original_sg_symbol_H-M 'P 21/c'
_cod_original_formula_sum 'C34.50 H62 B F4 O0.50 P2 Rh'
_cod_database_code 8100882

loop_
_symmetry_equiv_pos_as_xyz
'x, y, z'
'-x, y+1/2, -z+1/2'
'-x, -y, -z'
'x, -y-1/2, z-1/2'

loop_
_atom_site_aniso_label
_atom_site_aniso_U_11
_atom_site_aniso_U_22
_atom_site_aniso_U_33
_atom_site_aniso_U_23
_atom_site_aniso_U_13
_atom_site_aniso_U_12
C1 0.032(4) 0.021(3) 0.037(4) -0.006(3) 0.021(3) -0.003(3)
C2 0.028(4) 0.029(4) 0.035(4) 0.000(3) 0.012(3) 0.012(3)
C3 0.041(5) 0.020(4) 0.033(4) 0.003(3) 0.015(3) 0.007(3)
C4 0.034(5) 0.018(3) 0.030(4) -0.005(3) 0.017(3) -0.005(3)
C5 0.030(4) 0.013(3) 0.045(4) -0.007(3) 0.022(3) -0.007(3)
C6 0.023(4) 0.034(4) 0.043(4) -0.014(3) 0.007(3) -0.003(3)
C7 0.050(5) 0.035(4) 0.026(4) -0.003(3) 0.001(3) 0.003(3)
C8 0.051(5) 0.020(3) 0.025(3) -0.004(3) 0.024(4) 0.005(3)
C9 0.022(4) 0.024(3) 0.029(3) 0.003(3) 0.009(3) 0.001(3)
C10 0.021(4) 0.040(4) 0.040(4) 0.008(3) 0.008(3) -0.003(3)
C11 0.018(5) 0.058(5) 0.067(5) 0.017(4) 0.012(4) 0.001(3)
C12 0.033(5) 0.063(6) 0.075(6) 0.017(5) 0.029(4) -0.004(4)
C13 0.036(5) 0.054(5) 0.069(5) 0.021(4) 0.024(4) -0.002(4)
C14 0.029(5) 0.038(4) 0.048(4) 0.010(3) 0.015(4) -0.006(3)
C15 0.034(5) 0.017(3) 0.043(4) -0.004(3) 0.019(3) -0.007(3)
C16 0.039(5) 0.020(4) 0.046(4) -0.006(3) 0.021(4) 0.000(3)
C17 0.022(4) 0.021(3) 0.036(3) 0.006(3) 0.011(3) 0.000(3)
C18 0.034(5) 0.029(4) 0.040(4) 0.004(3) 0.018(3) 0.004(3)
C19 0.040(5) 0.026(4) 0.051(4) 0.010(3) 0.021(4) 0.000(3)
C20 0.034(5) 0.054(5) 0.060(5) 0.031(4) 0.016(4) 0.016(4)
C21 0.025(5) 0.058(5) 0.068(5) 0.024(5) 0.004(4) -0.007(4)
C22 0.027(4) 0.034(4) 0.051(4) 0.021(3) 0.010(4) 0.002(3)
C23 0.023(4) 0.030(3) 0.028(3) -0.001(3) 0.015(3) 0.002(3)
C24 0.032(4) 0.044(4) 0.032(4) -0.006(3) 0.020(3) -0.007(3)
C25 0.031(5) 0.057(5) 0.043(4) 0.002(4) 0.014(3) 0.005(3)
C26 0.042(5) 0.069(5) 0.034(4) -0.005(4) 0.008(4) -0.008(4)
C27 0.051(6) 0.058(5) 0.027(4) -0.011(3) 0.017(4) -0.015(4)
C28 0.034(5) 0.044(4) 0.039(4) -0.018(3) 0.019(4) 0.000(3)
C29 0.032(4) 0.031(4) 0.034(4) -0.001(3) 0.021(3) 0.003(3)
C30 0.030(4) 0.038(4) 0.029(3) 0.001(3) 0.011(3) 0.000(3)
C31 0.037(5) 0.044(4) 0.039(4) 0.002(3) 0.021(3) -0.008(3)
C32 0.027(4) 0.044(4) 0.053(4) 0.005(4) 0.017(3) 0.001(3)
C33 0.032(5) 0.036(4) 0.057(5) 0.000(3) 0.019(4) 0.006(3)
C34 0.032(5) 0.033(4) 0.038(4) 0.004(3) 0.019(3) 0.007(3)
B1 0.089(9) 0.080(8) 0.048(6) 0.011(6) 0.046(6) 0.009(7)
F1 0.149(7) 0.228(9) 0.140(6) 0.137(7) 0.086(6) 0.086(6)
F2 0.232(12) 0.269(12) 0.133(7) 0.056(7) 0.004(7) -0.166(10)
F3 0.216(9) 0.086(5) 0.103(5) -0.014(4) 0.086(6) -0.007(5)
P1 0.0243(10) 0.0200(8) 0.0280(9) -0.0033(7) 0.0149(8) 0.0003(7)
P2 0.0203(10) 0.0183(8) 0.0293(9) 0.0013(7) 0.0109(8) -0.0028(7)
Rh1 0.0208(3) 0.0142(2) 0.0225(2) -0.0011(2) 0.0112(2) -0.0001(2)

loop_
_atom_site_label
_atom_site_type_symbol
_atom_site_fract_x
_atom_site_fract_y
_atom_site_fract_z
_atom_site_U_iso_or_equiv
_atom_site_thermal_displace_type
_atom_site_occupancy
_atom_site_calc_flag
_atom_site_refinement_flags
_atom_site_disorder_group
_atom_site_attached_hydrogens
C1 C 0.7135(4) 0.2491(6) 0.8486(3) 0.0278(15) Uani 1 d . . 0
H1 H 0.6741(4) 0.1899(6) 0.8258(3) 0.033 Uiso 1 calc R . 0
C2 C 0.7037(4) 0.3870(6) 0.8183(3) 0.031(2) Uani 1 d . . 0
H2A H 0.6523(4) 0.4142(6) 0.8047(3) 0.037 Uiso 1 calc R . 0
H2B H 0.7360(4) 0.4453(6) 0.8585(3) 0.037 Uiso 1 calc R . 0
C3 C 0.7210(4) 0.4035(6) 0.7505(4) 0.031(2) Uani 1 d . . 0
H3A H 0.6771(4) 0.3795(6) 0.7051(4) 0.037 Uiso 1 calc R . 0
H3B H 0.7315(4) 0.4960(6) 0.7459(4) 0.037 Uiso 1 calc R . 0
C4 C 0.7850(4) 0.3242(5) 0.7532(3) 0.0260(15) Uani 1 d . . 0
H4 H 0.7816(4) 0.2871(5) 0.7076(3) 0.031 Uiso 1 calc R . 0
C5 C 0.8486(4) 0.3007(5) 0.8168(4) 0.0271(15) Uani 1 d . . 0
H5 H 0.8832(4) 0.2416(5) 0.8129(4) 0.033 Uiso 1 calc R . 0
C6 C 0.8667(4) 0.3633(7) 0.8923(4) 0.035(2) Uani 1 d . . 0
H6A H 0.8410(4) 0.4476(7) 0.8842(4) 0.043 Uiso 1 calc R . 0
H6B H 0.9201(4) 0.3806(7) 0.9166(4) 0.043 Uiso 1 calc R . 0
C7 C 0.8456(4) 0.2830(7) 0.9452(4) 0.042(2) Uani 1 d . . 0
H7A H 0.8864(4) 0.2228(7) 0.9729(4) 0.050 Uiso 1 calc R . 0
H7B H 0.8396(4) 0.3415(7) 0.9822(4) 0.050 Uiso 1 calc R . 0
C8 C 0.7759(4) 0.2056(6) 0.9069(3) 0.030(2) Uani 1 d . . 0
H8 H 0.7751(4) 0.1202(6) 0.9244(3) 0.035 Uiso 1 calc R . 0
C9 C 0.6496(3) -0.0788(6) 0.8314(3) 0.0256(14) Uani 1 d . . 0
H9 H 0.6543(3) -0.0159(6) 0.8719(3) 0.031 Uiso 1 calc R . 0
C10 C 0.5850(4) -0.0324(7) 0.7611(4) 0.035(2) Uani 1 d . . 0
H10A H 0.5966(4) 0.0537(7) 0.7466(4) 0.042 Uiso 1 calc R . 0
H10B H 0.5772(4) -0.0932(7) 0.7195(4) 0.042 Uiso 1 calc R . 0
C11 C 0.5151(4) -0.0232(8) 0.7737(5) 0.050(2) Uani 1 d . . 0
H11A H 0.5216(4) 0.0426(8) 0.8126(5) 0.060 Uiso 1 calc R . 0
H11B H 0.4739(4) 0.0045(8) 0.7268(5) 0.060 Uiso 1 calc R . 0
C12 C 0.4969(4) -0.1528(8) 0.7982(5) 0.055(2) Uani 1 d . . 0
H12A H 0.4853(4) -0.2162(8) 0.7571(5) 0.066 Uiso 1 calc R . 0
H12B H 0.4529(4) -0.1434(8) 0.8089(5) 0.066 Uiso 1 calc R . 0
C13 C 0.5608(4) -0.2027(8) 0.8677(5) 0.052(2) Uani 1 d . . 0
H13A H 0.5489(4) -0.2902(8) 0.8800(5) 0.062 Uiso 1 calc R . 0
H13B H 0.5682(4) -0.1451(8) 0.9105(5) 0.062 Uiso 1 calc R . 0
C14 C 0.6318(4) -0.2089(6) 0.8560(4) 0.038(2) Uani 1 d . . 0
H14A H 0.6729(4) -0.2355(6) 0.9033(4) 0.046 Uiso 1 calc R . 0
H14B H 0.6266(4) -0.2748(6) 0.8175(4) 0.046 Uiso 1 calc R . 0
C15 C 0.7250(4) -0.1812(6) 0.7430(4) 0.031(2) Uani 1 d . . 0
H15A H 0.7296(4) -0.2719(6) 0.7606(4) 0.037 Uiso 1 calc R . 0
H15B H 0.6755(4) -0.1697(6) 0.7021(4) 0.037 Uiso 1 calc R . 0
C16 C 0.7831(4) -0.1527(6) 0.7144(4) 0.034(2) Uani 1 d . . 0
H16A H 0.7694(4) -0.1946(6) 0.6651(4) 0.041 Uiso 1 calc R . 0
H16B H 0.8307(4) -0.1892(6) 0.7495(4) 0.041 Uiso 1 calc R . 0
C17 C 0.8066(3) -0.1424(6) 0.9080(3) 0.0264(14) Uani 1 d . . 0
H17 H 0.7922(3) -0.1145(6) 0.9488(3) 0.032 Uiso 1 calc R . 0
C18 C 0.8111(4) -0.2894(6) 0.9126(4) 0.033(2) Uani 1 d . . 0
H18A H 0.8319(4) -0.3226(6) 0.8783(4) 0.040 Uiso 1 calc R . 0
H18B H 0.7612(4) -0.3261(6) 0.8970(4) 0.040 Uiso 1 calc R . 0
C19 C 0.8597(4) -0.3313(6) 0.9930(4) 0.039(2) Uani 1 d . . 0
H19A H 0.8372(4) -0.3021(6) 1.0267(4) 0.046 Uiso 1 calc R . 0
H19B H 0.8629(4) -0.4269(6) 0.9954(4) 0.046 Uiso 1 calc R . 0
C20 C 0.9365(4) -0.2742(7) 1.0189(4) 0.050(2) Uani 1 d . . 0
H20A H 0.9656(4) -0.2976(7) 1.0719(4) 0.060 Uiso 1 calc R . 0
H20B H 0.9611(4) -0.3123(7) 0.9890(4) 0.060 Uiso 1 calc R . 0
C21 C 0.9352(4) -0.1279(8) 1.0110(4) 0.055(2) Uani 1 d . . 0
H21A H 0.9856(4) -0.0957(8) 1.0239(4) 0.066 Uiso 1 calc R . 0
H21B H 0.9171(4) -0.0884(8) 1.0461(4) 0.066 Uiso 1 calc R . 0
C22 C 0.8846(4) -0.0885(7) 0.9297(4) 0.040(2) Uani 1 d . . 0
H22A H 0.8826(4) 0.0070(7) 0.9255(4) 0.047 Uiso 1 calc R . 0
H22B H 0.9048(4) -0.1227(7) 0.8951(4) 0.047 Uiso 1 calc R . 0
C23 C 0.7215(3) 0.0741(6) 0.6132(3) 0.0260(14) Uani 1 d . . 0
H23 H 0.7366(3) 0.1613(6) 0.6026(3) 0.031 Uiso 1 calc R . 0
C24 C 0.6466(4) 0.0923(7) 0.6148(4) 0.034(2) Uani 1 d . . 0
H24A H 0.6516(4) 0.1491(7) 0.6572(4) 0.040 Uiso 1 calc R . 0
H24B H 0.6277(4) 0.0075(7) 0.6223(4) 0.040 Uiso 1 calc R . 0
C25 C 0.5922(4) 0.1525(7) 0.5415(4) 0.044(2) Uani 1 d . . 0
H25A H 0.6095(4) 0.2400(7) 0.5358(4) 0.053 Uiso 1 calc R . 0
H25B H 0.5437(4) 0.1617(7) 0.5431(4) 0.053 Uiso 1 calc R . 0
C26 C 0.5844(4) 0.0690(8) 0.4741(4) 0.051(2) Uani 1 d . . 0
H26A H 0.5619(4) -0.0151(8) 0.4768(4) 0.061 Uiso 1 calc R . 0
H26B H 0.5518(4) 0.1129(8) 0.4273(4) 0.061 Uiso 1 calc R . 0
C27 C 0.6586(4) 0.0464(7) 0.4735(4) 0.045(2) Uani 1 d . . 0
H27A H 0.6782(4) 0.1299(7) 0.4650(4) 0.054 Uiso 1 calc R . 0
H27B H 0.6528(4) -0.0118(7) 0.4314(4) 0.054 Uiso 1 calc R . 0
C28 C 0.7130(4) -0.0125(7) 0.5457(4) 0.038(2) Uani 1 d . . 0
H28A H 0.7612(4) -0.0223(7) 0.5435(4) 0.046 Uiso 1 calc R . 0
H28B H 0.6958(4) -0.0996(7) 0.5523(4) 0.046 Uiso 1 calc R . 0
C29 C 0.8800(4) 0.0301(6) 0.6930(4) 0.030(2) Uani 1 d . . 0
H29 H 0.8773(4) -0.0397(6) 0.6567(4) 0.036 Uiso 1 calc R . 0
C30 C 0.8929(4) 0.1559(6) 0.6607(4) 0.033(2) Uani 1 d . . 0
H30A H 0.8956(4) 0.2280(6) 0.6949(4) 0.039 Uiso 1 calc R . 0
H30B H 0.8511(4) 0.1727(6) 0.6120(4) 0.039 Uiso 1 calc R . 0
C31 C 0.9638(4) 0.1509(7) 0.6496(4) 0.038(2) Uani 1 d . . 0
H31A H 0.9587(4) 0.0856(7) 0.6109(4) 0.046 Uiso 1 calc R . 0
H31B H 0.9722(4) 0.2360(7) 0.6314(4) 0.046 Uiso 1 calc R . 0
C32 C 1.0296(4) 0.1170(7) 0.7212(4) 0.041(2) Uani 1 d . . 0
H32A H 1.0735(4) 0.1071(7) 0.7104(4) 0.049 Uiso 1 calc R . 0
H32B H 1.0392(4) 0.1883(7) 0.7577(4) 0.049 Uiso 1 calc R . 0
C33 C 1.0168(4) -0.0071(7) 0.7549(4) 0.041(2) Uani 1 d . . 0
H33A H 1.0138(4) -0.0804(7) 0.7212(4) 0.050 Uiso 1 calc R . 0
H33B H 1.0590(4) -0.0230(7) 0.8034(4) 0.050 Uiso 1 calc R . 0
C34 C 0.9470(4) -0.0007(6) 0.7667(4) 0.033(2) Uani 1 d . . 0
H34A H 0.9519(4) 0.0670(6) 0.8042(4) 0.039 Uiso 1 calc R . 0
H34B H 0.9391(4) -0.0845(6) 0.7866(4) 0.039 Uiso 1 calc R . 0
O100 O 0.5995(9) -0.2905(15) 0.5738(8) 0.099(5) Uiso 0.50 d P . 1
C100 C 0.5640(10) -0.3766(18) 0.5899(10) 0.065(5) Uiso 0.50 d P . 3
B1 B 0.7578(4) -0.4804(6) 0.5798(3) 0.066(3) Uani 1 d D . 0
F1 F 0.7288(4) -0.3826(9) 0.5330(4) 0.163(4) Uani 1 d D . 0
F2 F 0.7083(6) -0.5666(11) 0.5789(5) 0.235(6) Uani 1 d D . 0
F3 F 0.7890(5) -0.4436(6) 0.6509(4) 0.129(3) Uani 1 d D . 0
F4 F 0.8084(5) -0.5405(8) 0.5642(5) 0.146(3) Uiso 1 d D . 0
P1 P 0.79308(9) 0.02328(15) 0.70515(9) 0.0228(4) Uani 1 d . . 0
P2 P 0.73688(9) -0.07047(15) 0.82058(9) 0.0224(4) Uani 1 d . . 0
Rh1 Rh 0.77539(3) 0.12946(4) 0.79977(3) 0.01847(15) Uani 1 d . . 0

loop_
_geom_bond_atom_site_label_1
_geom_bond_atom_site_label_2
_geom_bond_distance
_geom_bond_site_symmetry_2
_geom_bond_publ_flag
C1 C8 1.373(9) . ?
C1 C2 1.526(8) . ?
C1 Rh1 2.228(6) . ?
C2 C3 1.518(8) . ?
C3 C4 1.502(9) . ?
C4 C5 1.385(9) . ?
C4 Rh1 2.252(6) . ?
C5 C6 1.518(8) . ?
C5 Rh1 2.233(6) . ?
C6 C7 1.519(9) . ?
C7 C8 1.511(9) . ?
C8 Rh1 2.241(5) . ?
C9 C14 1.520(8) . ?
C9 C10 1.525(9) . ?
C9 P2 1.847(6) . ?
C10 C11 1.522(9) . ?
C11 C12 1.517(10) . ?
C12 C13 1.522(11) . ?
C13 C14 1.533(10) . ?
C15 C16 1.515(9) . ?
C15 P2 1.840(6) . ?
C16 P1 1.846(6) . ?
C17 C18 1.522(8) . ?
C17 C22 1.541(9) . ?
C17 P2 1.860(6) . ?
C18 C19 1.533(9) . ?
C19 C20 1.524(10) . ?
C20 C21 1.519(10) . ?
C21 C22 1.549(10) . ?
C23 C24 1.523(8) . ?
C23 C28 1.548(8) . ?
C23 P1 1.856(6) . ?
C24 C25 1.531(9) . ?
C25 C26 1.532(10) . ?
C26 C27 1.507(10) . ?
C27 C28 1.513(10) . ?
C29 C30 1.515(8) . ?
C29 C34 1.544(9) . ?
C29 P1 1.853(6) . ?
C30 C31 1.523(9) . ?
C31 C32 1.515(9) . ?
C32 C33 1.513(9) . ?
C33 C34 1.510(9) . ?
O100 C100 1.26(2) . ?
B1 F1 1.327(4) . ?
B1 F2 1.327(4) . ?
B1 F3 1.327(4) . ?
B1 F4 1.327(4) . ?
P1 Rh1 2.308(2) . ?
P2 Rh1 2.300(2) . ?
